data_1543312
loop_
_publ_author_name
'Bi, Ye'
'Chen, Cheng'
'Zhao, Yi-Fang'
'Zhang, Yi-Quan'
'Jiang, Shang-Da'
'Wang, Bing-Wu'
'Han, Jun-Bo'
'Sun, Jun-Liang'
'Bian, Zu-Qiang'
'Wang, Zhe-Ming'
'Gao, Song'

_publ_section_title
;
 Thermostability and photoluminescence of Dy(iii) single-molecule magnets
 under a magnetic field
;
_journal_issue 8
_journal_name_full 'Chem. Sci.'
_journal_page_first 5020
_journal_paper_doi 10.1039/C6SC01157H
_journal_volume 7
_journal_year 2016
_chemical_formula_sum 'C47 H40 Dy N12 O7 Rb'
_chemical_formula_weight 1132.88
_chemical_name_systematic
; 
 ? 
;
_space_group_IT_number 2
_symmetry_cell_setting triclinic
_symmetry_space_group_name_Hall '-P 1'
_symmetry_space_group_name_H-M 'P -1'
_atom_sites_solution_hydrogens geom
_atom_sites_solution_primary direct
_atom_sites_solution_secondary difmap
_audit_creation_method SHELXL-97
_audit_update_record
;
2016-01-12 deposited with the CCDC.
2016-05-12 downloaded from the CCDC.
;
_cell_angle_alpha 83.549(3)
_cell_angle_beta 68.800(3)
_cell_angle_gamma 83.086(3)
_cell_formula_units_Z 2
_cell_length_a 12.1604(4)
_cell_length_b 14.3443(5)
_cell_length_c 14.9780(4)
_cell_measurement_reflns_used 11739
_cell_measurement_temperature 180(2)
_cell_measurement_theta_max 28.290
_cell_measurement_theta_min 3.0770
_cell_volume 2411.43(14)
_computing_cell_refinement 'CrysAlisPro (Agilent Technologies, 2012)'
_computing_data_collection 'CrysAlisPro (Agilent Technologies, 2012)'
_computing_data_reduction 'CrysAlisPro (Agilent Technologies, 2012)'
_computing_molecular_graphics 'Bruker SHELXTL V5.1 (Sheldrick, 1998)'
_computing_publication_material 'SHELXL-97 (Sheldrick, 1997)'
_computing_structure_refinement 'SHELXL-97 (Sheldrick, 1997)'
_computing_structure_solution 'SHELXS-97 (Sheldrick, 1990)'
_diffrn_ambient_temperature 180(2)
_diffrn_detector_area_resol_mean 10.3914
_diffrn_measured_fraction_theta_full 0.977
_diffrn_measured_fraction_theta_max 0.977
_diffrn_measurement_device_type 'SuperNova, Dual, Cu at zero, Atlas'
_diffrn_measurement_method '\W SCAN'
_diffrn_radiation_monochromator mirror
_diffrn_radiation_source 'SuperNova (Mo) X-ray Source'
_diffrn_radiation_type MoK\a
_diffrn_radiation_wavelength 0.71073
_diffrn_reflns_av_R_equivalents 0.0425
_diffrn_reflns_av_sigmaI/netI 0.0515
_diffrn_reflns_limit_h_max 14
_diffrn_reflns_limit_h_min -14
_diffrn_reflns_limit_k_max 17
_diffrn_reflns_limit_k_min -17
_diffrn_reflns_limit_l_max 18
_diffrn_reflns_limit_l_min -18
_diffrn_reflns_number 22324
_diffrn_reflns_theta_full 26.02
_diffrn_reflns_theta_max 26.02
_diffrn_reflns_theta_min 3.50
_exptl_absorpt_coefficient_mu 2.615
_exptl_absorpt_correction_T_max 1.00000
_exptl_absorpt_correction_T_min 0.69761
_exptl_absorpt_correction_type multi-scan
_exptl_absorpt_process_details
;
CrysAlisPro, Agilent Technologies,
Version 1.171.36.32 (release 02-08-2013 CrysAlis171 .NET)
(compiled Aug  2 2013,16:46:58)
Empirical absorption correction using spherical harmonics,
 implemented in SCALE3 ABSPACK scaling algorithm.
;
_exptl_crystal_colour YELLOW
_exptl_crystal_density_diffrn 1.560
_exptl_crystal_density_method 'not measured'
_exptl_crystal_description BLOCK
_exptl_crystal_F_000 1130
_exptl_crystal_size_max 0.2
_exptl_crystal_size_mid 0.15
_exptl_crystal_size_min 0.15
_refine_diff_density_max 1.744
_refine_diff_density_min -1.443
_refine_diff_density_rms 0.112
_refine_ls_extinction_method none
_refine_ls_goodness_of_fit_ref 1.042
_refine_ls_hydrogen_treatment mixed
_refine_ls_matrix_type full
_refine_ls_number_parameters 609
_refine_ls_number_reflns 9266
_refine_ls_number_restraints 14
_refine_ls_restrained_S_all 1.055
_refine_ls_R_factor_all 0.0483
_refine_ls_R_factor_gt 0.0388
_refine_ls_shift/su_max 0.001
_refine_ls_shift/su_mean 0.000
_refine_ls_structure_factor_coef Fsqd
_refine_ls_weighting_details 'calc w=1/[\s^2^(Fo^2^)+(0.0476P)^2^+3.2706P] where P=(Fo^2^+2Fc^2^)/3'
_refine_ls_weighting_scheme calc
_refine_ls_wR_factor_gt 0.0933
_refine_ls_wR_factor_ref 0.1016
_reflns_number_gt 8046
_reflns_number_total 9266
_reflns_threshold_expression >2sigma(I)
_cod_data_source_file c6sc01157h2.cif
_cod_data_source_block -1
_cod_depositor_comments
;
The following automatic conversions were performed:

'_symmetry_cell_setting' value 'Triclinic' changed to 'triclinic'
according to
/usr/data/users/saulius/crontab/automatic-downloads/rss-feeds/RSC/lib/dictionaries/cif_core.dic
dictionary named 'cif_core.dic' version 2.4.2 from 2011-04-26.

Automatic conversion script
Id: cif_fix_values 4268 2015-11-12 08:31:59Z antanas 

 Adding full bibliography for 1543310--1543314.cif.
;
_cod_original_cell_volume 2411.43(13)
_cod_original_sg_symbol_H-M P-1
_cod_database_code 1543312

loop_
_symmetry_equiv_pos_as_xyz
'x, y, z'
'-x, -y, -z'

loop_
_atom_site_label
_atom_site_type_symbol
_atom_site_fract_x
_atom_site_fract_y
_atom_site_fract_z
_atom_site_U_iso_or_equiv
_atom_site_adp_type
_atom_site_occupancy
_atom_site_symmetry_multiplicity
_atom_site_calc_flag
_atom_site_refinement_flags
_atom_site_disorder_assembly
_atom_site_disorder_group
Dy1 Dy 0.320561(16) 0.757321(13) 0.330077(13) 0.02475(8) Uani 1 1 d . . .
Rb1 Rb 0.10743(4) 0.57338(3) 0.30393(3) 0.03482(12) Uani 1 1 d . . .
O1 O 0.1220(2) 0.7721(2) 0.3417(2) 0.0302(6) Uani 1 1 d . . .
N1 N 0.1858(3) 0.8469(3) 0.4695(3) 0.0303(8) Uani 1 1 d . . .
C1 C 0.2149(4) 0.8865(3) 0.5319(3) 0.0340(10) Uani 1 1 d . . .
H1A H 0.2966 0.8881 0.5214 0.041 Uiso 1 1 calc R . .
O2 O 0.2652(3) 0.6133(2) 0.4060(2) 0.0293(6) Uani 1 1 d . . .
N2 N -0.1401(3) 0.8926(3) 0.5756(3) 0.0369(9) Uani 1 1 d . . .
C2 C 0.1317(4) 0.9262(3) 0.6129(3) 0.0371(10) Uani 1 1 d . . .
H2B H 0.1579 0.9532 0.6560 0.044 Uiso 1 1 calc R . .
O3 O 0.3109(2) 0.68042(19) 0.20389(19) 0.0274(6) Uani 1 1 d . . .
C3 C 0.0127(4) 0.9269(3) 0.6311(3) 0.0336(10) Uani 1 1 d . . .
N3 N -0.1514(4) 0.7501(4) 0.3064(4) 0.0583(12) Uani 1 1 d . . .
N4 N 0.4134(3) 0.7012(3) 0.4589(2) 0.0302(8) Uani 1 1 d . . .
O4 O 0.4373(3) 0.8706(2) 0.3326(2) 0.0367(7) Uani 1 1 d . . .
C4 C -0.0213(4) 0.8890(3) 0.5629(3) 0.0306(9) Uani 1 1 d . . .
N5 N 0.3697(3) 0.4911(3) 0.6313(3) 0.0373(9) Uani 1 1 d . . .
C5 C -0.1652(4) 0.8587(3) 0.5087(3) 0.0380(11) Uani 1 1 d . . .
H5B H -0.2462 0.8624 0.5151 0.046 Uiso 1 1 calc R . .
O5 O -0.0516(4) 0.4860(3) 0.2435(3) 0.0715(13) Uani 1 1 d . . .
O6 O 0.2387(3) 0.4046(3) 0.2170(2) 0.0513(9) Uani 1 1 d . . .
H6A H 0.2806 0.4103 0.1585 0.077 Uiso 1 1 calc R . .
C6 C -0.0814(4) 0.8169(3) 0.4273(3) 0.0325(10) Uani 1 1 d . . .
N6 N 0.1084(4) 0.4087(3) 0.4836(3) 0.0450(10) Uani 1 1 d . . .
N7 N 0.5215(3) 0.6940(2) 0.2197(2) 0.0276(8) Uani 1 1 d . . .
C7 C 0.0398(4) 0.8095(3) 0.4128(3) 0.0260(9) Uani 1 1 d . . .
N8 N 0.6183(3) 0.6085(3) -0.0225(3) 0.0374(9) Uani 1 1 d . . .
C8 C 0.0680(4) 0.8493(3) 0.4843(3) 0.0277(9) Uani 1 1 d . . .
C9 C -0.0791(4) 0.9673(4) 0.7185(3) 0.0453(12) Uani 1 1 d . . .
H9A H -0.0399 0.9902 0.7576 0.068 Uiso 1 1 calc R . .
H9B H -0.1302 0.9184 0.7563 0.068 Uiso 1 1 calc R . .
H9C H -0.1270 1.0196 0.6987 0.068 Uiso 1 1 calc R . .
N9 N 0.2037(5) 0.6319(4) 0.0251(4) 0.0693(15) Uani 1 1 d . . .
N10 N 0.3386(3) 0.8861(3) 0.1976(2) 0.0317(8) Uani 1 1 d . . .
C10 C -0.1208(4) 0.7802(3) 0.3594(4) 0.0388(11) Uani 1 1 d . . .
C11 C 0.4843(4) 0.7438(3) 0.4882(3) 0.0354(10) Uani 1 1 d . . .
H11A H 0.5127 0.8015 0.4554 0.042 Uiso 1 1 calc R . .
N11 N 0.4726(5) 1.1127(3) 0.1487(4) 0.0620(15) Uani 1 1 d . . .
C12 C 0.5188(4) 0.7065(4) 0.5659(3) 0.0411(11) Uani 1 1 d . . .
H12A H 0.5687 0.7401 0.5846 0.049 Uiso 1 1 calc R . .
N12 N 0.6219(6) 0.9992(6) 0.4018(5) 0.106(3) Uani 1 1 d . . .
C13 C 0.4816(4) 0.6222(4) 0.6156(3) 0.0385(11) Uani 1 1 d . . .
C14 C 0.4086(4) 0.5749(3) 0.5842(3) 0.0323(10) Uani 1 1 d . . .
C15 C 0.2984(4) 0.4525(3) 0.6022(3) 0.0358(10) Uani 1 1 d . . .
H15A H 0.2709 0.3943 0.6345 0.043 Uiso 1 1 calc R . .
C16 C 0.2580(4) 0.4896(3) 0.5264(3) 0.0305(9) Uani 1 1 d . . .
C17 C 0.2972(4) 0.5741(3) 0.4755(3) 0.0287(9) Uani 1 1 d . . .
C18 C 0.3761(4) 0.6178(3) 0.5071(3) 0.0280(9) Uani 1 1 d . . .
C19 C 0.5171(5) 0.5818(5) 0.6993(4) 0.0524(14) Uani 1 1 d . . .
H19A H 0.5675 0.6242 0.7106 0.079 Uiso 1 1 calc R . .
H19B H 0.5610 0.5200 0.6851 0.079 Uiso 1 1 calc R . .
H19C H 0.4461 0.5748 0.7568 0.079 Uiso 1 1 calc R . .
C20 C 0.1762(4) 0.4439(3) 0.5023(3) 0.0334(10) Uani 1 1 d . . .
C21 C 0.6263(4) 0.6983(3) 0.2262(3) 0.0327(10) Uani 1 1 d . . .
H21A H 0.6293 0.7218 0.2820 0.039 Uiso 1 1 calc R . .
C22 C 0.7334(4) 0.6698(3) 0.1549(3) 0.0355(10) Uani 1 1 d . . .
H22A H 0.8059 0.6724 0.1646 0.043 Uiso 1 1 calc R . .
C23 C 0.7348(4) 0.6382(3) 0.0710(3) 0.0349(10) Uani 1 1 d . . .
C24 C 0.6230(4) 0.6347(3) 0.0616(3) 0.0302(9) Uani 1 1 d . . .
C25 C 0.5126(4) 0.6094(3) -0.0276(3) 0.0385(11) Uani 1 1 d . . .
H25A H 0.5091 0.5929 -0.0861 0.046 Uiso 1 1 calc R . .
C26 C 0.4041(4) 0.6324(3) 0.0453(3) 0.0299(9) Uani 1 1 d . . .
C27 C 0.4048(4) 0.6583(3) 0.1328(3) 0.0277(9) Uani 1 1 d . . .
C28 C 0.5203(4) 0.6613(3) 0.1382(3) 0.0266(9) Uani 1 1 d . . .
C29 C 0.8475(4) 0.6114(4) -0.0079(4) 0.0508(14) Uani 1 1 d . . .
H29A H 0.9148 0.6187 0.0113 0.076 Uiso 1 1 calc R . .
H29B H 0.8529 0.6523 -0.0661 0.076 Uiso 1 1 calc R . .
H29C H 0.8489 0.5457 -0.0208 0.076 Uiso 1 1 calc R . .
C30 C 0.2939(5) 0.6308(4) 0.0327(3) 0.0432(12) Uani 1 1 d . . .
C31 C 0.2927(4) 0.8932(3) 0.1299(3) 0.0372(11) Uani 1 1 d . . .
H31A H 0.2513 0.8432 0.1246 0.045 Uiso 1 1 calc R . .
C32 C 0.3035(5) 0.9743(4) 0.0643(3) 0.0477(13) Uani 1 1 d . . .
H32A H 0.2709 0.9767 0.0152 0.057 Uiso 1 1 calc R . .
C33 C 0.3594(5) 1.0482(4) 0.0702(4) 0.0503(14) Uani 1 1 d . . .
C34 C 0.4116(4) 1.0405(3) 0.1411(4) 0.0457(13) Uani 1 1 d . . .
C35 C 0.5197(6) 1.0986(4) 0.2156(5) 0.0667(19) Uani 1 1 d . . .
H35A H 0.5627 1.1475 0.2209 0.080 Uiso 1 1 calc R . .
C36 C 0.5135(5) 1.0198(4) 0.2798(4) 0.0536(15) Uani 1 1 d . . .
C37 C 0.4492(4) 0.9456(3) 0.2766(3) 0.0363(11) Uani 1 1 d . . .
C38 C 0.3986(4) 0.9578(3) 0.2031(3) 0.0348(10) Uani 1 1 d . . .
C39 C 0.3677(6) 1.1365(4) 0.0038(4) 0.070(2) Uani 1 1 d . . .
H39A H 0.3273 1.1301 -0.0410 0.104 Uiso 1 1 calc R . .
H39B H 0.4511 1.1460 -0.0325 0.104 Uiso 1 1 calc R . .
H39C H 0.3300 1.1907 0.0416 0.104 Uiso 1 1 calc R . .
C40 C 0.5732(6) 1.0104(5) 0.3480(5) 0.0676(18) Uani 1 1 d . . .
C41 C -0.0737(7) 0.3326(5) 0.3123(5) 0.090(3) Uani 1 1 d . . .
H41A H -0.0306 0.3515 0.3505 0.135 Uiso 1 1 calc R . .
H41B H -0.0285 0.2794 0.2755 0.135 Uiso 1 1 calc R . .
H41C H -0.1513 0.3137 0.3552 0.135 Uiso 1 1 calc R . .
C42 C -0.0895(4) 0.4115(4) 0.2465(4) 0.0459(12) Uani 1 1 d . . .
C43 C -0.1526(6) 0.3990(6) 0.1806(5) 0.076(2) Uani 1 1 d . . .
H43A H -0.1559 0.4578 0.1410 0.114 Uiso 1 1 calc R . .
H43B H -0.2333 0.3828 0.2184 0.114 Uiso 1 1 calc R . .
H43C H -0.1103 0.3484 0.1391 0.114 Uiso 1 1 calc R . .
C44 C 0.2429(5) 0.3086(4) 0.2505(4) 0.0590(15) Uani 1 1 d . . .
H44A H 0.2988 0.2716 0.1992 0.089 Uiso 1 1 calc R . .
H44B H 0.1640 0.2863 0.2697 0.089 Uiso 1 1 calc R . .
H44C H 0.2689 0.3013 0.3059 0.089 Uiso 1 1 calc R . .
O1S O 1.014(2) 0.8601(18) 0.0575(13) 0.239(7) Uiso 0.581(10) 1 d PD A 1
C1S C 1.0330(14) 0.8522(10) -0.0362(12) 0.125(6) Uiso 0.581(10) 1 d PD A 1
C2S C 1.1529(12) 0.8613(11) -0.1048(11) 0.107(5) Uiso 0.581(10) 1 d PD A 1
H10B H 1.1524 0.8640 -0.1703 0.160 Uiso 0.581(10) 1 calc PR A 1
H10C H 1.2051 0.8069 -0.0946 0.160 Uiso 0.581(10) 1 calc PR A 1
H10D H 1.1817 0.9191 -0.0956 0.160 Uiso 0.581(10) 1 calc PR A 1
C3S C 0.9472(14) 0.8303(14) -0.0712(13) 0.135(7) Uiso 0.581(10) 1 d PD A 1
H10E H 0.9779 0.8375 -0.1415 0.202 Uiso 0.581(10) 1 calc PR A 1
H10F H 0.8754 0.8729 -0.0466 0.202 Uiso 0.581(10) 1 calc PR A 1
H10G H 0.9283 0.7651 -0.0498 0.202 Uiso 0.581(10) 1 calc PR A 1
O1S' O 0.999(3) 0.826(2) 0.0751(17) 0.239(7) Uiso 0.419(10) 1 d PD A 2
C4S C 0.925(2) 0.8900(17) 0.0642(15) 0.165(13) Uiso 0.419(10) 1 d PD A 2
C5S C 0.9246(16) 0.9083(13) -0.0312(11) 0.084(6) Uiso 0.419(10) 1 d PD A 2
H10H H 0.9923 0.8721 -0.0750 0.126 Uiso 0.419(10) 1 calc PR A 2
H10I H 0.9305 0.9757 -0.0503 0.126 Uiso 0.419(10) 1 calc PR A 2
H10J H 0.8510 0.8898 -0.0339 0.126 Uiso 0.419(10) 1 calc PR A 2
C6S C 0.846(2) 0.939(2) 0.1488(15) 0.162(12) Uiso 0.419(10) 1 d PD A 2
H10K H 0.8727 0.9206 0.2030 0.243 Uiso 0.419(10) 1 calc PR A 2
H10L H 0.7648 0.9214 0.1657 0.243 Uiso 0.419(10) 1 calc PR A 2
H10M H 0.8471 1.0071 0.1339 0.243 Uiso 0.419(10) 1 calc PR A 2

loop_
_atom_site_aniso_label
_atom_site_aniso_U_11
_atom_site_aniso_U_22
_atom_site_aniso_U_33
_atom_site_aniso_U_23
_atom_site_aniso_U_13
_atom_site_aniso_U_12
Dy1 0.02516(12) 0.02707(12) 0.02202(12) -0.00088(8) -0.00743(8) -0.00602(8)
Rb1 0.0334(2) 0.0360(2) 0.0356(2) -0.00297(18) -0.01016(18) -0.01078(18)
O1 0.0323(16) 0.0319(16) 0.0285(16) -0.0040(12) -0.0124(13) -0.0035(13)
N1 0.0289(18) 0.033(2) 0.0307(19) -0.0030(15) -0.0113(15) -0.0078(15)
C1 0.028(2) 0.039(3) 0.037(2) -0.007(2) -0.0119(19) -0.0055(19)
O2 0.0344(16) 0.0326(16) 0.0262(15) 0.0065(12) -0.0179(13) -0.0087(13)
N2 0.0256(19) 0.041(2) 0.036(2) 0.0020(17) -0.0035(16) -0.0010(16)
C2 0.043(3) 0.037(3) 0.033(2) -0.011(2) -0.012(2) -0.003(2)
O3 0.0270(15) 0.0302(15) 0.0248(15) -0.0005(12) -0.0084(12) -0.0055(12)
C3 0.039(2) 0.031(2) 0.027(2) -0.0045(18) -0.0064(19) -0.0002(19)
N3 0.060(3) 0.068(3) 0.060(3) 0.002(2) -0.035(2) -0.021(2)
N4 0.0279(18) 0.036(2) 0.0269(18) -0.0059(15) -0.0090(15) -0.0035(16)
O4 0.0355(17) 0.0372(18) 0.0373(17) -0.0020(14) -0.0099(14) -0.0136(14)
C4 0.033(2) 0.027(2) 0.028(2) 0.0030(17) -0.0073(18) -0.0040(18)
N5 0.034(2) 0.049(2) 0.0263(19) 0.0056(17) -0.0097(16) -0.0009(18)
C5 0.025(2) 0.042(3) 0.045(3) 0.006(2) -0.012(2) -0.006(2)
O5 0.050(2) 0.079(3) 0.086(3) -0.028(3) -0.013(2) -0.019(2)
O6 0.053(2) 0.060(2) 0.0304(18) -0.0095(16) -0.0031(15) 0.0063(18)
C6 0.031(2) 0.028(2) 0.040(3) 0.0032(19) -0.0158(19) -0.0042(18)
N6 0.051(3) 0.041(2) 0.044(2) 0.0083(19) -0.019(2) -0.015(2)
N7 0.0315(19) 0.0299(19) 0.0209(17) 0.0048(14) -0.0095(14) -0.0059(15)
C7 0.028(2) 0.020(2) 0.028(2) 0.0045(16) -0.0097(17) -0.0042(17)
N8 0.040(2) 0.044(2) 0.0244(19) -0.0050(16) -0.0062(16) -0.0035(18)
C8 0.030(2) 0.024(2) 0.028(2) 0.0022(17) -0.0088(17) -0.0062(17)
C9 0.045(3) 0.050(3) 0.035(3) -0.011(2) -0.006(2) 0.000(2)
N9 0.059(3) 0.093(4) 0.072(4) -0.028(3) -0.039(3) 0.003(3)
N10 0.0312(19) 0.031(2) 0.0276(19) 0.0028(15) -0.0045(15) -0.0049(16)
C10 0.031(2) 0.037(3) 0.050(3) 0.004(2) -0.016(2) -0.006(2)
C11 0.031(2) 0.041(3) 0.036(3) -0.007(2) -0.0122(19) -0.004(2)
N11 0.057(3) 0.029(2) 0.074(4) 0.005(2) 0.009(3) -0.014(2)
C12 0.035(2) 0.059(3) 0.037(3) -0.012(2) -0.019(2) -0.004(2)
N12 0.082(4) 0.153(7) 0.109(5) -0.038(5) -0.040(4) -0.059(4)
C13 0.033(2) 0.057(3) 0.024(2) -0.003(2) -0.0107(19) 0.004(2)
C14 0.030(2) 0.047(3) 0.018(2) -0.0056(18) -0.0062(17) 0.002(2)
C15 0.034(2) 0.041(3) 0.027(2) 0.0088(19) -0.0075(19) -0.003(2)
C16 0.028(2) 0.032(2) 0.027(2) 0.0023(18) -0.0065(17) -0.0018(18)
C17 0.027(2) 0.035(2) 0.021(2) -0.0033(17) -0.0049(16) 0.0005(18)
C18 0.023(2) 0.034(2) 0.023(2) -0.0024(17) -0.0052(16) -0.0009(18)
C19 0.045(3) 0.085(4) 0.034(3) 0.003(3) -0.025(2) -0.006(3)
C20 0.034(2) 0.032(2) 0.029(2) 0.0054(18) -0.0069(19) -0.003(2)
C21 0.033(2) 0.041(3) 0.028(2) 0.0015(19) -0.0148(18) -0.005(2)
C22 0.028(2) 0.044(3) 0.033(2) 0.004(2) -0.0109(19) -0.005(2)
C23 0.030(2) 0.040(3) 0.029(2) 0.0015(19) -0.0050(18) -0.004(2)
C24 0.035(2) 0.028(2) 0.025(2) 0.0027(17) -0.0086(18) -0.0031(18)
C25 0.047(3) 0.048(3) 0.023(2) -0.005(2) -0.015(2) -0.003(2)
C26 0.034(2) 0.033(2) 0.025(2) -0.0023(17) -0.0123(18) -0.0053(19)
C27 0.033(2) 0.022(2) 0.025(2) 0.0030(16) -0.0083(18) -0.0045(17)
C28 0.034(2) 0.023(2) 0.022(2) 0.0056(16) -0.0096(17) -0.0053(17)
C29 0.034(3) 0.078(4) 0.035(3) -0.007(3) -0.003(2) -0.005(3)
C30 0.049(3) 0.052(3) 0.034(3) -0.013(2) -0.020(2) -0.004(2)
C31 0.040(3) 0.033(2) 0.035(2) 0.0038(19) -0.011(2) -0.001(2)
C32 0.044(3) 0.056(3) 0.031(3) 0.009(2) -0.005(2) 0.005(3)
C33 0.041(3) 0.037(3) 0.045(3) 0.009(2) 0.013(2) 0.003(2)
C34 0.039(3) 0.029(3) 0.049(3) 0.003(2) 0.005(2) -0.001(2)
C35 0.053(4) 0.042(3) 0.090(5) -0.006(3) 0.001(3) -0.025(3)
C36 0.042(3) 0.046(3) 0.064(4) -0.014(3) 0.001(3) -0.024(2)
C37 0.027(2) 0.033(3) 0.039(3) -0.011(2) 0.0031(19) -0.0049(19)
C38 0.026(2) 0.025(2) 0.040(3) -0.0034(19) 0.0052(19) -0.0046(18)
C39 0.071(4) 0.044(3) 0.062(4) 0.023(3) 0.004(3) 0.004(3)
C40 0.053(4) 0.081(5) 0.072(4) -0.022(3) -0.010(3) -0.042(3)
C41 0.083(5) 0.089(5) 0.071(5) 0.015(4) -0.008(4) 0.017(4)
C42 0.033(3) 0.052(3) 0.048(3) -0.015(2) -0.005(2) -0.004(2)
C43 0.063(4) 0.104(6) 0.070(4) -0.033(4) -0.026(3) -0.008(4)
C44 0.063(4) 0.057(4) 0.053(3) -0.008(3) -0.014(3) -0.008(3)

loop_
_atom_type_symbol
_atom_type_description
_atom_type_scat_dispersion_real
_atom_type_scat_dispersion_imag
_atom_type_scat_source
C C 0.0033 0.0016 'International Tables Vol C Tables 4.2.6.8 and 6.1.1.4'
H H 0.0000 0.0000 'International Tables Vol C Tables 4.2.6.8 and 6.1.1.4'
N N 0.0061 0.0033 'International Tables Vol C Tables 4.2.6.8 and 6.1.1.4'
O O 0.0106 0.0060 'International Tables Vol C Tables 4.2.6.8 and 6.1.1.4'
Rb Rb -0.9393 2.9676 'International Tables Vol C Tables 4.2.6.8 and 6.1.1.4'
Dy Dy -0.1892 4.4098 'International Tables Vol C Tables 4.2.6.8 and 6.1.1.4'

loop_
_geom_angle_atom_site_label_1
_geom_angle_atom_site_label_2
_geom_angle_atom_site_label_3
_geom_angle
_geom_angle_site_symmetry_1
_geom_angle_site_symmetry_3
O4 Dy1 O2 139.11(11) . .
O4 Dy1 O3 131.67(10) . .
O2 Dy1 O3 78.84(10) . .
O4 Dy1 O1 129.57(11) . .
O2 Dy1 O1 80.15(10) . .
O3 Dy1 O1 72.81(9) . .
O4 Dy1 N1 78.23(11) . .
O2 Dy1 N1 93.74(11) . .
O3 Dy1 N1 139.55(10) . .
O1 Dy1 N1 66.74(10) . .
O4 Dy1 N10 67.36(12) . .
O2 Dy1 N10 152.98(11) . .
O3 Dy1 N10 76.07(11) . .
O1 Dy1 N10 82.98(11) . .
N1 Dy1 N10 98.81(11) . .
O4 Dy1 N7 78.78(11) . .
O2 Dy1 N7 95.00(11) . .
O3 Dy1 N7 66.88(10) . .
O1 Dy1 N7 139.55(10) . .
N1 Dy1 N7 153.46(11) . .
N10 Dy1 N7 84.33(11) . .
O4 Dy1 N4 72.23(12) . .
O2 Dy1 N4 66.87(11) . .
O3 Dy1 N4 130.97(10) . .
O1 Dy1 N4 129.98(10) . .
N1 Dy1 N4 78.63(11) . .
N10 Dy1 N4 139.09(12) . .
N7 Dy1 N4 81.88(11) . .
O4 Dy1 Rb1 174.27(8) . .
O2 Dy1 Rb1 46.62(7) . .
O3 Dy1 Rb1 44.72(7) . .
O1 Dy1 Rb1 47.22(7) . .
N1 Dy1 Rb1 102.69(8) . .
N10 Dy1 Rb1 106.92(9) . .
N7 Dy1 Rb1 101.52(8) . .
N4 Dy1 Rb1 113.50(8) . .
O5 Rb1 O6 74.17(12) . .
O5 Rb1 O3 133.99(11) . .
O6 Rb1 O3 90.63(9) . .
O5 Rb1 O2 163.13(12) . .
O6 Rb1 O2 98.53(10) . .
O3 Rb1 O2 59.88(8) . .
O5 Rb1 O1 133.52(11) . .
O6 Rb1 O1 145.71(10) . .
O3 Rb1 O1 56.05(8) . .
O2 Rb1 O1 59.77(8) . .
O5 Rb1 N6 87.78(12) . 2_566
O6 Rb1 N6 128.31(10) . 2_566
O3 Rb1 N6 132.29(9) . 2_566
O2 Rb1 N6 85.05(10) . 2_566
O1 Rb1 N6 79.20(9) . 2_566
O5 Rb1 N6 95.78(13) . .
O6 Rb1 N6 72.51(10) . .
O3 Rb1 N6 121.10(10) . .
O2 Rb1 N6 67.38(9) . .
O1 Rb1 N6 115.49(9) . .
N6 Rb1 N6 61.46(13) 2_566 .
O5 Rb1 C20 114.13(13) . .
O6 Rb1 C20 78.20(10) . .
O3 Rb1 C20 104.30(9) . .
O2 Rb1 C20 49.02(9) . .
O1 Rb1 C20 100.70(9) . .
N6 Rb1 C20 65.72(10) 2_566 .
N6 Rb1 C20 18.38(10) . .
O5 Rb1 C20 69.50(12) . 2_566
O6 Rb1 C20 119.51(10) . 2_566
O3 Rb1 C20 148.21(9) . 2_566
O2 Rb1 C20 102.61(10) . 2_566
O1 Rb1 C20 92.48(9) . 2_566
N6 Rb1 C20 18.28(10) 2_566 2_566
N6 Rb1 C20 65.18(10) . 2_566
C20 Rb1 C20 74.91(12) . 2_566
O5 Rb1 Dy1 162.93(10) . .
O6 Rb1 Dy1 112.53(8) . .
O3 Rb1 Dy1 34.49(5) . .
O2 Rb1 Dy1 33.94(5) . .
O1 Rb1 Dy1 34.91(5) . .
N6 Rb1 Dy1 98.82(8) 2_566 .
N6 Rb1 Dy1 101.20(8) . .
C20 Rb1 Dy1 82.89(8) . .
C20 Rb1 Dy1 116.41(8) 2_566 .
C7 O1 Dy1 121.5(3) . .
C7 O1 Rb1 118.8(2) . .
Dy1 O1 Rb1 97.86(9) . .
C1 N1 C8 117.0(4) . .
C1 N1 Dy1 127.8(3) . .
C8 N1 Dy1 115.1(3) . .
N1 C1 C2 123.2(4) . .
N1 C1 H1A 118.4 . .
C2 C1 H1A 118.4 . .
C17 O2 Dy1 123.3(3) . .
C17 O2 Rb1 137.1(3) . .
Dy1 O2 Rb1 99.44(9) . .
C5 N2 C4 116.1(4) . .
C3 C2 C1 120.9(4) . .
C3 C2 H2B 119.5 . .
C1 C2 H2B 119.5 . .
C27 O3 Dy1 120.9(3) . .
C27 O3 Rb1 129.1(2) . .
Dy1 O3 Rb1 100.79(9) . .
C2 C3 C4 117.2(4) . .
C2 C3 C9 122.3(4) . .
C4 C3 C9 120.6(4) . .
C11 N4 C18 116.9(4) . .
C11 N4 Dy1 129.9(3) . .
C18 N4 Dy1 113.1(3) . .
C37 O4 Dy1 122.1(3) . .
N2 C4 C8 122.7(4) . .
N2 C4 C3 119.2(4) . .
C8 C4 C3 118.1(4) . .
C15 N5 C14 116.5(4) . .
N2 C5 C6 125.2(4) . .
N2 C5 H5B 117.4 . .
C6 C5 H5B 117.4 . .
C42 O5 Rb1 142.2(4) . .
C44 O6 Rb1 133.5(3) . .
C44 O6 H6A 109.5 . .
Rb1 O6 H6A 116.9 . .
C7 C6 C5 120.6(4) . .
C7 C6 C10 119.6(4) . .
C5 C6 C10 119.8(4) . .
C20 N6 Rb1 96.1(3) . 2_566
C20 N6 Rb1 93.2(3) . .
Rb1 N6 Rb1 118.54(13) 2_566 .
C21 N7 C28 116.9(4) . .
C21 N7 Dy1 128.5(3) . .
C28 N7 Dy1 114.2(3) . .
O1 C7 C6 125.0(4) . .
O1 C7 C8 120.7(4) . .
C6 C7 C8 114.4(4) . .
C25 N8 C24 116.7(4) . .
N1 C8 C4 123.5(4) . .
N1 C8 C7 115.5(4) . .
C4 C8 C7 121.0(4) . .
C3 C9 H9A 109.5 . .
C3 C9 H9B 109.5 . .
H9A C9 H9B 109.5 . .
C3 C9 H9C 109.5 . .
H9A C9 H9C 109.5 . .
H9B C9 H9C 109.5 . .
C31 N10 C38 118.4(4) . .
C31 N10 Dy1 128.1(3) . .
C38 N10 Dy1 113.3(3) . .
N3 C10 C6 179.0(5) . .
N4 C11 C12 122.5(5) . .
N4 C11 H11A 118.8 . .
C12 C11 H11A 118.8 . .
C35 N11 C34 115.9(5) . .
C13 C12 C11 121.4(4) . .
C13 C12 H12A 119.3 . .
C11 C12 H12A 119.3 . .
C12 C13 C14 116.9(4) . .
C12 C13 C19 122.0(5) . .
C14 C13 C19 121.1(5) . .
N5 C14 C18 122.8(4) . .
N5 C14 C13 118.9(4) . .
C18 C14 C13 118.3(4) . .
N5 C15 C16 125.8(4) . .
N5 C15 H15A 117.1 . .
C16 C15 H15A 117.1 . .
C17 C16 C15 119.5(4) . .
C17 C16 C20 118.8(4) . .
C15 C16 C20 121.6(4) . .
O2 C17 C16 124.0(4) . .
O2 C17 C18 120.8(4) . .
C16 C17 C18 115.3(4) . .
N4 C18 C14 124.0(4) . .
N4 C18 C17 115.8(4) . .
C14 C18 C17 120.1(4) . .
C13 C19 H19A 109.5 . .
C13 C19 H19B 109.5 . .
H19A C19 H19B 109.5 . .
C13 C19 H19C 109.5 . .
H19A C19 H19C 109.5 . .
H19B C19 H19C 109.5 . .
N6 C20 C16 178.5(5) . .
N6 C20 Rb1 68.4(3) . .
C16 C20 Rb1 111.1(3) . .
N6 C20 Rb1 65.6(3) . 2_566
C16 C20 Rb1 113.5(3) . 2_566
Rb1 C20 Rb1 105.09(12) . 2_566
N7 C21 C22 123.4(4) . .
N7 C21 H21A 118.3 . .
C22 C21 H21A 118.3 . .
C23 C22 C21 120.9(4) . .
C23 C22 H22A 119.6 . .
C21 C22 H22A 119.6 . .
C22 C23 C24 116.7(4) . .
C22 C23 C29 122.1(4) . .
C24 C23 C29 121.2(4) . .
N8 C24 C28 121.9(4) . .
N8 C24 C23 119.7(4) . .
C28 C24 C23 118.4(4) . .
N8 C25 C26 126.2(4) . .
N8 C25 H25A 116.9 . .
C26 C25 H25A 116.9 . .
C25 C26 C27 119.0(4) . .
C25 C26 C30 121.8(4) . .
C27 C26 C30 119.2(4) . .
O3 C27 C26 123.8(4) . .
O3 C27 C28 120.6(4) . .
C26 C27 C28 115.5(4) . .
N7 C28 C24 123.6(4) . .
N7 C28 C27 115.6(4) . .
C24 C28 C27 120.7(4) . .
C23 C29 H29A 109.5 . .
C23 C29 H29B 109.5 . .
H29A C29 H29B 109.5 . .
C23 C29 H29C 109.5 . .
H29A C29 H29C 109.5 . .
H29B C29 H29C 109.5 . .
N9 C30 C26 177.5(5) . .
N10 C31 C32 121.3(5) . .
N10 C31 H31A 119.3 . .
C32 C31 H31A 119.3 . .
C33 C32 C31 121.5(5) . .
C33 C32 H32A 119.3 . .
C31 C32 H32A 119.3 . .
C32 C33 C34 117.8(5) . .
C32 C33 C39 122.3(6) . .
C34 C33 C39 119.9(6) . .
N11 C34 C33 120.3(5) . .
N11 C34 C38 121.9(6) . .
C33 C34 C38 117.8(5) . .
N11 C35 C36 127.1(6) . .
N11 C35 H35A 116.5 . .
C36 C35 H35A 116.5 . .
C35 C36 C37 119.0(6) . .
C35 C36 C40 122.1(5) . .
C37 C36 C40 118.9(5) . .
O4 C37 C36 124.0(5) . .
O4 C37 C38 120.5(4) . .
C36 C37 C38 115.4(5) . .
N10 C38 C34 123.1(5) . .
N10 C38 C37 116.2(4) . .
C34 C38 C37 120.6(5) . .
C33 C39 H39A 109.5 . .
C33 C39 H39B 109.5 . .
H39A C39 H39B 109.5 . .
C33 C39 H39C 109.5 . .
H39A C39 H39C 109.5 . .
H39B C39 H39C 109.5 . .
N12 C40 C36 177.2(8) . .
C42 C41 H41A 109.5 . .
C42 C41 H41B 109.5 . .
H41A C41 H41B 109.5 . .
C42 C41 H41C 109.5 . .
H41A C41 H41C 109.5 . .
H41B C41 H41C 109.5 . .
O5 C42 C41 121.6(6) . .
O5 C42 C43 119.3(6) . .
C41 C42 C43 119.1(6) . .
C42 C43 H43A 109.5 . .
C42 C43 H43B 109.5 . .
H43A C43 H43B 109.5 . .
C42 C43 H43C 109.5 . .
H43A C43 H43C 109.5 . .
H43B C43 H43C 109.5 . .
O6 C44 H44A 109.5 . .
O6 C44 H44B 109.5 . .
H44A C44 H44B 109.5 . .
O6 C44 H44C 109.5 . .
H44A C44 H44C 109.5 . .
H44B C44 H44C 109.5 . .
O1S C1S C3S 124.7(19) . .
O1S C1S C2S 117.4(15) . .
C3S C1S C2S 117.8(14) . .
C1S C2S H10B 109.5 . .
C1S C2S H10C 109.5 . .
H10B C2S H10C 109.5 . .
C1S C2S H10D 109.5 . .
H10B C2S H10D 109.5 . .
H10C C2S H10D 109.5 . .
C1S C3S H10E 109.5 . .
C1S C3S H10F 109.5 . .
H10E C3S H10F 109.5 . .
C1S C3S H10G 109.5 . .
H10E C3S H10G 109.5 . .
H10F C3S H10G 109.5 . .
O1S' C4S C5S 115.3(16) . .
O1S' C4S C6S 118.8(17) . .
C5S C4S C6S 126.0(17) . .
C4S C5S H10H 109.5 . .
C4S C5S H10I 109.5 . .
H10H C5S H10I 109.5 . .
C4S C5S H10J 109.5 . .
H10H C5S H10J 109.5 . .
H10I C5S H10J 109.5 . .
C4S C6S H10K 109.5 . .
C4S C6S H10L 109.5 . .
H10K C6S H10L 109.5 . .
C4S C6S H10M 109.5 . .
H10K C6S H10M 109.5 . .
H10L C6S H10M 109.5 . .

loop_
_geom_bond_atom_site_label_1
_geom_bond_atom_site_label_2
_geom_bond_distance
_geom_bond_site_symmetry_2
Dy1 O4 2.295(3) .
Dy1 O2 2.295(3) .
Dy1 O3 2.337(3) .
Dy1 O1 2.343(3) .
Dy1 N1 2.514(3) .
Dy1 N10 2.522(4) .
Dy1 N7 2.531(3) .
Dy1 N4 2.580(4) .
Dy1 Rb1 4.0553(5) .
Rb1 O5 2.870(4) .
Rb1 O6 2.895(3) .
Rb1 O3 2.905(3) .
Rb1 O2 2.988(3) .
Rb1 O1 3.005(3) .
Rb1 N6 3.325(4) 2_566
Rb1 N6 3.378(4) .
Rb1 C20 3.628(4) .
Rb1 C20 3.631(4) 2_566
O1 C7 1.285(5) .
N1 C1 1.316(6) .
N1 C8 1.364(5) .
C1 C2 1.396(6) .
C1 H1A 0.9500 .
O2 C17 1.288(5) .
N2 C5 1.304(6) .
N2 C4 1.383(6) .
C2 C3 1.372(7) .
C2 H2B 0.9500 .
O3 C27 1.284(5) .
C3 C4 1.412(6) .
C3 C9 1.501(6) .
N3 C10 1.134(6) .
N4 C11 1.330(6) .
N4 C18 1.364(6) .
O4 C37 1.276(6) .
C4 C8 1.403(6) .
N5 C15 1.301(6) .
N5 C14 1.368(6) .
C5 C6 1.416(6) .
C5 H5B 0.9500 .
O5 C42 1.204(6) .
O6 C44 1.413(7) .
O6 H6A 0.8400 .
C6 C7 1.402(6) .
C6 C10 1.440(7) .
N6 C20 1.145(6) .
N6 Rb1 3.325(4) 2_566
N7 C21 1.322(5) .
N7 C28 1.363(5) .
C7 C8 1.429(6) .
N8 C25 1.314(6) .
N8 C24 1.376(6) .
C9 H9A 0.9800 .
C9 H9B 0.9800 .
C9 H9C 0.9800 .
N9 C30 1.143(7) .
N10 C31 1.313(6) .
N10 C38 1.356(6) .
C11 C12 1.405(6) .
C11 H11A 0.9500 .
N11 C35 1.309(9) .
N11 C34 1.381(8) .
C12 C13 1.382(7) .
C12 H12A 0.9500 .
N12 C40 1.148(9) .
C13 C14 1.411(7) .
C13 C19 1.503(6) .
C14 C18 1.407(6) .
C15 C16 1.420(6) .
C15 H15A 0.9500 .
C16 C17 1.395(6) .
C16 C20 1.421(7) .
C17 C18 1.441(6) .
C19 H19A 0.9800 .
C19 H19B 0.9800 .
C19 H19C 0.9800 .
C20 Rb1 3.631(4) 2_566
C21 C22 1.402(6) .
C21 H21A 0.9500 .
C22 C23 1.378(6) .
C22 H22A 0.9500 .
C23 C24 1.423(6) .
C23 C29 1.492(6) .
C24 C28 1.404(6) .
C25 C26 1.406(6) .
C25 H25A 0.9500 .
C26 C27 1.405(6) .
C26 C30 1.422(7) .
C27 C28 1.441(6) .
C29 H29A 0.9800 .
C29 H29B 0.9800 .
C29 H29C 0.9800 .
C31 C32 1.422(7) .
C31 H31A 0.9500 .
C32 C33 1.353(8) .
C32 H32A 0.9500 .
C33 C34 1.409(9) .
C33 C39 1.510(7) .
C34 C38 1.411(7) .
C35 C36 1.390(9) .
C35 H35A 0.9500 .
C36 C37 1.410(7) .
C36 C40 1.439(10) .
C37 C38 1.428(7) .
C39 H39A 0.9800 .
C39 H39B 0.9800 .
C39 H39C 0.9800 .
C41 C42 1.457(9) .
C41 H41A 0.9800 .
C41 H41B 0.9800 .
C41 H41C 0.9800 .
C42 C43 1.489(8) .
C43 H43A 0.9800 .
C43 H43B 0.9800 .
C43 H43C 0.9800 .
C44 H44A 0.9800 .
C44 H44B 0.9800 .
C44 H44C 0.9800 .
O1S C1S 1.355(16) .
C1S C3S 1.404(15) .
C1S C2S 1.460(15) .
C2S H10B 0.9800 .
C2S H10C 0.9800 .
C2S H10D 0.9800 .
C3S H10E 0.9800 .
C3S H10F 0.9800 .
C3S H10G 0.9800 .
O1S' C4S 1.247(17) .
C4S C5S 1.425(16) .
C4S C6S 1.476(16) .
C5S H10H 0.9800 .
C5S H10I 0.9800 .
C5S H10J 0.9800 .
C6S H10K 0.9800 .
C6S H10L 0.9800 .
C6S H10M 0.9800 .

loop_
_geom_hbond_atom_site_label_D
_geom_hbond_atom_site_label_H
_geom_hbond_atom_site_label_A
_geom_hbond_distance_DH
_geom_hbond_distance_HA
_geom_hbond_distance_DA
_geom_hbond_angle_DHA
_geom_hbond_site_symmetry_A
O6 H6A N8 0.84 1.99 2.816(5) 166.6 2_665
